data_4083810
loop_
_publ_author_name
'Siutkowski, Magali'
'Mercier, Fran\,cois'
'Ricard, Louis'
'Mathey, Fran\,cois'

_publ_section_title
;
 C2-BIPNOR: An Easily Accessible Homologue of BIPNOR for Asymmetric
 Catalysis
;
_journal_issue 10
_journal_name_full Organometallics
_journal_page_first 2585
_journal_paper_doi 10.1021/om060118+
_journal_volume 25
_journal_year 2006
_chemical_formula_sum 'C64 H70 Cl6 N2 P2 Pd2'
_chemical_formula_weight 1354.66
_chemical_name_systematic
; 
 ? 
;
_space_group_IT_number 19
_symmetry_cell_setting orthorhombic
_symmetry_space_group_name_Hall 'P 2ac 2ab'
_symmetry_space_group_name_H-M 'P 21 21 21'
_atom_sites_solution_hydrogens geom
_atom_sites_solution_primary direct
_atom_sites_solution_secondary difmap
_audit_creation_method SHELXL-97
_cell_angle_alpha 90.000
_cell_angle_beta 90.000
_cell_angle_gamma 90.000
_cell_formula_units_Z 4
_cell_length_a 17.660(5)
_cell_length_b 18.503(5)
_cell_length_c 19.066(5)
_cell_measurement_reflns_used 251
_cell_measurement_temperature 150.0(10)
_cell_measurement_theta_max 20.0
_cell_measurement_theta_min 3.0
_cell_volume 6230(3)
_computing_structure_refinement 'SHELXL-97 (Sheldrick, 1997)'
_computing_structure_solution 'SHELXS-97 (Sheldrick, 1990)'
_diffrn_ambient_temperature 150.0(10)
_diffrn_measured_fraction_theta_full 0.673
_diffrn_measured_fraction_theta_max 0.673
_diffrn_measurement_device_type KappaCCD
_diffrn_measurement_method 'phi and omega scans'
_diffrn_radiation_monochromator graphite
_diffrn_radiation_source 'fine-focus sealed tube'
_diffrn_radiation_type MoK\a
_diffrn_radiation_wavelength 0.71069
_diffrn_reflns_av_R_equivalents 0.0310
_diffrn_reflns_av_sigmaI/netI 0.0637
_diffrn_reflns_limit_h_max 21
_diffrn_reflns_limit_h_min -18
_diffrn_reflns_limit_k_max 24
_diffrn_reflns_limit_k_min -15
_diffrn_reflns_limit_l_max 16
_diffrn_reflns_limit_l_min -17
_diffrn_reflns_number 8497
_diffrn_reflns_theta_full 27.47
_diffrn_reflns_theta_max 27.47
_diffrn_reflns_theta_min 3.58
_exptl_absorpt_coefficient_mu 0.926
_exptl_absorpt_correction_T_max 0.8659
_exptl_absorpt_correction_T_min 0.8364
_exptl_absorpt_correction_type multi-scan
_exptl_crystal_colour 'pale yellow'
_exptl_crystal_density_diffrn 1.444
_exptl_crystal_density_method 'not measured'
_exptl_crystal_description 'needle '
_exptl_crystal_F_000 2768
_exptl_crystal_size_max 0.20
_exptl_crystal_size_mid 0.16
_exptl_crystal_size_min 0.16
_refine_diff_density_max 0.805
_refine_diff_density_min -0.920
_refine_diff_density_rms 0.108
_refine_ls_abs_structure_details 'Flack H D (1983), Acta Cryst. A39, 876-881'
_refine_ls_abs_structure_Flack -0.01(5)
_refine_ls_extinction_method none
_refine_ls_goodness_of_fit_ref 1.034
_refine_ls_hydrogen_treatment mixed
_refine_ls_matrix_type full
_refine_ls_number_parameters 695
_refine_ls_number_reflns 7242
_refine_ls_number_restraints 0
_refine_ls_restrained_S_all 1.034
_refine_ls_R_factor_all 0.0704
_refine_ls_R_factor_gt 0.0601
_refine_ls_shift/su_max 0.001
_refine_ls_shift/su_mean 0.000
_refine_ls_structure_factor_coef Fsqd
_refine_ls_weighting_details 'calc w=1/[\s^2^(Fo^2^)+(0.1012P)^2^+13.8886P] where P=(Fo^2^+2Fc^2^)/3'
_refine_ls_weighting_scheme calc
_refine_ls_wR_factor_gt 0.1609
_refine_ls_wR_factor_ref 0.1694
_reflns_number_gt 6267
_reflns_number_total 7242
_reflns_threshold_expression >2sigma(I)
_cod_data_source_file om060118%2Bsi20060206_015119.cif
_cod_data_source_block pdenee
_cod_depositor_comments
;
The following automatic conversions were performed:

'_symmetry_cell_setting' value 'Orthorhombic' changed to
'orthorhombic' according to
/usr/data/users/saulius/automatic-downloads/retrospective/ACS/lib/dictionaries/cif_core.dic
dictionary named 'cif_core.dic' version 2.4.2 from 2011-04-26.

Automatic conversion script
Id: cif_fix_values 2281 2013-09-26 08:29:07Z andrius 
;
_cod_original_sg_symbol_H-M 'P212121     '
_cod_database_code 4083810

loop_
_symmetry_equiv_pos_as_xyz
'x, y, z'
'-x+1/2, -y, z+1/2'
'x+1/2, -y+1/2, -z'
'-x, y+1/2, -z+1/2'

loop_
_atom_site_label
_atom_site_type_symbol
_atom_site_fract_x
_atom_site_fract_y
_atom_site_fract_z
_atom_site_U_iso_or_equiv
_atom_site_adp_type
_atom_site_occupancy
_atom_site_symmetry_multiplicity
_atom_site_calc_flag
_atom_site_refinement_flags
Pd1 Pd 1.02643(4) 1.16258(4) 0.94725(5) 0.0412(2) Uani 1 1 d .
Pd2 Pd 0.85540(4) 1.26364(3) 0.58897(5) 0.0414(2) Uani 1 1 d .
P1 P 1.08612(15) 1.19787(12) 0.84989(18) 0.0414(7) Uani 1 1 d .
P2 P 0.79497(15) 1.20531(11) 0.67401(18) 0.0421(7) Uani 1 1 d .
Cl1 Cl 1.14306(17) 1.11326(12) 0.98882(17) 0.0510(7) Uani 1 1 d .
Cl2 Cl 0.83643(17) 1.16275(12) 0.51191(19) 0.0581(8) Uani 1 1 d .
N1 N 0.9631(6) 1.1200(5) 1.0335(6) 0.056(3) Uani 1 1 d .
N2 N 0.9031(5) 1.3304(4) 0.5085(6) 0.053(3) Uani 1 1 d .
C1 C 1.1734(5) 1.1538(5) 0.8225(6) 0.040(3) Uani 1 1 d .
H1A H 1.2137 1.1569 0.8584 0.049 Uiso 1 1 calc R
H1B H 1.1654 1.1028 0.8085 0.049 Uiso 1 1 calc R
C2 C 1.1886(6) 1.2036(5) 0.7589(6) 0.040(3) Uani 1 1 d .
C3 C 1.1868(5) 1.2811(5) 0.7910(6) 0.038(3) Uani 1 1 d .
C4 C 1.1339(6) 1.2862(5) 0.8421(7) 0.043(3) Uani 1 1 d .
C5 C 1.1155(5) 1.1951(4) 0.7158(6) 0.033(3) Uani 1 1 d .
C6 C 1.0524(6) 1.1909(4) 0.7597(7) 0.043(3) Uani 1 1 d .
C7 C 0.9752(6) 1.1855(4) 0.7328(6) 0.040(3) Uani 1 1 d .
H7 H 0.9652 1.2033 0.6870 0.047 Uiso 1 1 calc R
C8 C 0.9174(5) 1.1567(4) 0.7695(6) 0.038(2) Uani 1 1 d .
H8 H 0.9277 1.1389 0.8152 0.045 Uiso 1 1 calc R
C9 C 0.8404(5) 1.1513(4) 0.7434(7) 0.042(3) Uani 1 1 d .
C10 C 0.7847(6) 1.1057(4) 0.7684(7) 0.046(3) Uani 1 1 d .
C11 C 0.7354(6) 1.1277(5) 0.6549(8) 0.054(3) Uani 1 1 d .
H11A H 0.6923 1.1400 0.6239 0.065 Uiso 1 1 calc R
H11B H 0.7642 1.0867 0.6351 0.065 Uiso 1 1 calc R
C12 C 0.7111(6) 1.1147(5) 0.7303(8) 0.054(4) Uani 1 1 d .
C13 C 0.6768(7) 1.1893(5) 0.7500(8) 0.053(3) Uani 1 1 d .
C14 C 0.7168(5) 1.2444(5) 0.7253(7) 0.049(3) Uani 1 1 d .
C15 C 1.2620(6) 1.1842(6) 0.7206(7) 0.051(3) Uani 1 1 d .
H15A H 1.2531 1.1425 0.6900 0.076 Uiso 1 1 calc R
H15B H 1.3012 1.1723 0.7550 0.076 Uiso 1 1 calc R
H15C H 1.2785 1.2255 0.6923 0.076 Uiso 1 1 calc R
C16 C 1.2395(6) 1.3380(6) 0.7668(7) 0.046(3) Uani 1 1 d .
H16A H 1.2309 1.3476 0.7169 0.069 Uiso 1 1 calc R
H16B H 1.2919 1.3219 0.7737 0.069 Uiso 1 1 calc R
H16C H 1.2308 1.3824 0.7937 0.069 Uiso 1 1 calc R
C17 C 0.6549(8) 1.0510(6) 0.7332(9) 0.070(4) Uani 1 1 d .
H17A H 0.6830 1.0053 0.7333 0.105 Uiso 1 1 calc R
H17B H 0.6216 1.0527 0.6921 0.105 Uiso 1 1 calc R
H17C H 0.6245 1.0545 0.7760 0.105 Uiso 1 1 calc R
C18 C 0.6073(8) 1.1927(7) 0.7953(12) 0.106(8) Uani 1 1 d .
H18A H 0.6223 1.1990 0.8444 0.159 Uiso 1 1 calc R
H18B H 0.5785 1.1477 0.7904 0.159 Uiso 1 1 calc R
H18C H 0.5757 1.2336 0.7807 0.159 Uiso 1 1 calc R
C19 C 1.1134(6) 1.3518(5) 0.8852(8) 0.050(4) Uani 1 1 d .
C20 C 1.1065(6) 1.4188(5) 0.8515(7) 0.046(3) Uani 1 1 d .
H20 H 1.1118 1.4229 0.8021 0.056 Uiso 1 1 calc R
C21 C 1.0917(7) 1.4784(6) 0.8923(10) 0.066(4) Uani 1 1 d .
H21 H 1.0890 1.5242 0.8699 0.079 Uiso 1 1 calc R
C22 C 1.0806(8) 1.4754(6) 0.9642(10) 0.067(4) Uani 1 1 d .
H22 H 1.0696 1.5175 0.9908 0.080 Uiso 1 1 calc R
C23 C 1.0861(7) 1.4079(6) 0.9955(8) 0.055(3) Uani 1 1 d .
H23 H 1.0794 1.4038 1.0448 0.066 Uiso 1 1 calc R
C24 C 1.1015(7) 1.3460(6) 0.9562(8) 0.052(3) Uani 1 1 d .
H24 H 1.1037 1.3001 0.9784 0.063 Uiso 1 1 calc R
C25 C 1.1145(6) 1.1898(4) 0.6398(7) 0.041(3) Uani 1 1 d .
C26 C 1.0749(7) 1.1352(5) 0.6046(9) 0.063(4) Uani 1 1 d .
H26 H 1.0461 1.1020 0.6316 0.076 Uiso 1 1 calc R
C27 C 1.0757(7) 1.1272(7) 0.5323(9) 0.069(4) Uani 1 1 d .
H27 H 1.0488 1.0888 0.5105 0.082 Uiso 1 1 calc R
C28 C 1.1159(7) 1.1754(7) 0.4931(9) 0.065(4) Uani 1 1 d .
H28 H 1.1166 1.1703 0.4435 0.078 Uiso 1 1 calc R
C29 C 1.1554(6) 1.2315(6) 0.5235(7) 0.045(3) Uani 1 1 d .
H29 H 1.1825 1.2651 0.4954 0.054 Uiso 1 1 calc R
C30 C 1.1547(5) 1.2375(5) 0.5937(8) 0.050(4) Uani 1 1 d .
H30 H 1.1827 1.2759 0.6142 0.060 Uiso 1 1 calc R
C31 C 0.7982(6) 1.0509(4) 0.8254(7) 0.045(3) Uani 1 1 d .
C32 C 0.8620(6) 1.0046(4) 0.8229(6) 0.043(3) Uani 1 1 d .
H32 H 0.8989 1.0106 0.7871 0.051 Uiso 1 1 calc R
C33 C 0.8705(6) 0.9513(4) 0.8721(7) 0.045(3) Uani 1 1 d .
H33 H 0.9127 0.9195 0.8697 0.055 Uiso 1 1 calc R
C34 C 0.8175(7) 0.9435(5) 0.9253(7) 0.053(3) Uani 1 1 d .
H34 H 0.8245 0.9071 0.9598 0.064 Uiso 1 1 calc R
C35 C 0.7567(7) 0.9866(5) 0.9287(7) 0.057(4) Uani 1 1 d .
H35 H 0.7206 0.9809 0.9652 0.069 Uiso 1 1 calc R
C36 C 0.7471(8) 1.0404(5) 0.8773(9) 0.069(4) Uani 1 1 d .
H36 H 0.7035 1.0703 0.8792 0.082 Uiso 1 1 calc R
C37 C 0.7019(7) 1.3214(5) 0.7382(9) 0.063(4) Uani 1 1 d .
C38 C 0.7086(7) 1.3695(5) 0.6791(8) 0.057(3) Uani 1 1 d .
H38 H 0.7205 1.3517 0.6337 0.068 Uiso 1 1 calc R
C39 C 0.6971(9) 1.4435(6) 0.6907(9) 0.071(4) Uani 1 1 d .
H39 H 0.7011 1.4760 0.6523 0.086 Uiso 1 1 calc R
C40 C 0.6805(9) 1.4696(6) 0.7549(10) 0.079(5) Uani 1 1 d .
H40 H 0.6738 1.5202 0.7607 0.095 Uiso 1 1 calc R
C41 C 0.6729(8) 1.4243(6) 0.8134(9) 0.070(4) Uani 1 1 d .
H41 H 0.6587 1.4430 0.8579 0.084 Uiso 1 1 calc R
C42 C 0.6872(8) 1.3497(6) 0.8039(8) 0.062(4) Uani 1 1 d .
H42 H 0.6866 1.3185 0.8435 0.074 Uiso 1 1 calc R
C43 C 0.9297(6) 1.2151(6) 0.9303(7) 0.050(3) Uani 1 1 d .
C44 C 0.9178(8) 1.2778(8) 0.8933(8) 0.070(4) Uani 1 1 d .
H44 H 0.9581 1.2982 0.8669 0.084 Uiso 1 1 calc R
C45 C 0.8492(9) 1.3112(9) 0.8939(9) 0.090(5) Uani 1 1 d .
H45 H 0.8420 1.3534 0.8663 0.108 Uiso 1 1 calc R
C46 C 0.7886(10) 1.2849(10) 0.9343(10) 0.096(6) Uani 1 1 d .
H46 H 0.7414 1.3095 0.9355 0.115 Uiso 1 1 calc R
C47 C 0.8001(9) 1.2198(12) 0.9738(10) 0.100(6) Uani 1 1 d .
H47 H 0.7600 1.2002 1.0011 0.120 Uiso 1 1 calc R
C48 C 0.8679(7) 1.1865(8) 0.9719(8) 0.065(4) Uani 1 1 d .
C49 C 0.8827(8) 1.1192(8) 1.0076(8) 0.064(4) Uani 1 1 d .
H49 H 0.8782 1.0795 0.9723 0.077 Uiso 1 1 calc R
C50 C 0.8219(9) 1.1029(8) 1.0698(9) 0.081(5) Uani 1 1 d .
H50A H 0.8204 1.1441 1.1021 0.121 Uiso 1 1 calc R
H50B H 0.8372 1.0594 1.0953 0.121 Uiso 1 1 calc R
H50C H 0.7716 1.0956 1.0493 0.121 Uiso 1 1 calc R
C51 C 0.9779(9) 1.1682(7) 1.0951(8) 0.070(4) Uani 1 1 d .
H51A H 0.9596 1.1448 1.1380 0.104 Uiso 1 1 calc R
H51B H 0.9514 1.2142 1.0885 0.104 Uiso 1 1 calc R
H51C H 1.0324 1.1771 1.0992 0.104 Uiso 1 1 calc R
C52 C 0.9859(8) 1.0461(5) 1.0526(8) 0.069(4) Uani 1 1 d .
H52A H 0.9515 1.0273 1.0886 0.103 Uiso 1 1 calc R
H52B H 1.0377 1.0466 1.0708 0.103 Uiso 1 1 calc R
H52C H 0.9835 1.0151 1.0110 0.103 Uiso 1 1 calc R
C53 C 0.8841(6) 1.3498(4) 0.6488(8) 0.049(3) Uani 1 1 d .
C54 C 0.8960(6) 1.3531(5) 0.7200(8) 0.051(4) Uani 1 1 d .
H54 H 0.8866 1.3119 0.7483 0.062 Uiso 1 1 calc R
C55 C 0.9219(6) 1.4167(5) 0.7505(7) 0.049(3) Uani 1 1 d .
H55 H 0.9292 1.4189 0.7998 0.059 Uiso 1 1 calc R
C56 C 0.9374(6) 1.4781(5) 0.7086(8) 0.051(4) Uani 1 1 d .
H56 H 0.9568 1.5209 0.7294 0.061 Uiso 1 1 calc R
C57 C 0.9241(6) 1.4753(4) 0.6364(7) 0.042(3) Uani 1 1 d .
H57 H 0.9329 1.5164 0.6076 0.050 Uiso 1 1 calc R
C58 C 0.8978(5) 1.4110(5) 0.6079(7) 0.042(3) Uani 1 1 d .
C59 C 0.8846(7) 1.4055(5) 0.5292(7) 0.050(3) Uani 1 1 d .
H59 H 0.9200 1.4392 0.5047 0.060 Uiso 1 1 calc R
C60 C 0.8013(6) 1.4267(6) 0.5101(8) 0.056(3) Uani 1 1 d .
H60A H 0.7960 1.4293 0.4590 0.084 Uiso 1 1 calc R
H60B H 0.7894 1.4739 0.5306 0.084 Uiso 1 1 calc R
H60C H 0.7665 1.3902 0.5287 0.084 Uiso 1 1 calc R
C61 C 0.8728(9) 1.3154(7) 0.4356(8) 0.073(4) Uani 1 1 d .
H61A H 0.8816 1.3576 0.4056 0.110 Uiso 1 1 calc R
H61B H 0.8183 1.3056 0.4383 0.110 Uiso 1 1 calc R
H61C H 0.8988 1.2733 0.4159 0.110 Uiso 1 1 calc R
C62 C 0.9849(6) 1.3206(5) 0.5108(9) 0.060(4) Uani 1 1 d .
H62A H 1.0085 1.3488 0.4732 0.089 Uiso 1 1 calc R
H62B H 0.9970 1.2693 0.5046 0.089 Uiso 1 1 calc R
H62C H 1.0043 1.3372 0.5562 0.089 Uiso 1 1 calc R
Cl5 Cl 1.4136(3) 1.1266(3) 0.8631(3) 0.1148(17) Uani 1 1 d .
C64 C 1.3774(16) 1.1251(10) 0.9506(13) 0.132(9) Uani 1 1 d .
H64A H 1.4098 1.1557 0.9809 0.159 Uiso 1 1 calc R
H64B H 1.3257 1.1459 0.9508 0.159 Uiso 1 1 calc R
Cl4 Cl 0.9569(5) 1.1865(3) 0.2977(4) 0.150(3) Uani 1 1 d .
C66 C 0.9238(13) 1.1131(9) 0.3429(14) 0.125(8) Uani 1 1 d .
H66A H 0.9045 1.1303 0.3887 0.150 Uiso 1 1 calc R
H66B H 0.8801 1.0932 0.3167 0.150 Uiso 1 1 calc R
Cl6 Cl 0.6255(3) 1.5399(2) 0.5162(3) 0.1115(17) Uani 1 1 d .
Cl3 Cl 1.0154(3) 1.5451(3) 1.1418(4) 0.1260(19) Uani 1 1 d .

loop_
_atom_site_aniso_label
_atom_site_aniso_U_11
_atom_site_aniso_U_22
_atom_site_aniso_U_33
_atom_site_aniso_U_23
_atom_site_aniso_U_13
_atom_site_aniso_U_12
Pd1 0.0461(4) 0.0403(3) 0.0373(6) 0.0013(4) 0.0014(4) -0.0007(3)
Pd2 0.0450(4) 0.0295(3) 0.0497(7) -0.0010(3) -0.0121(4) -0.0006(3)
P1 0.0377(13) 0.0381(10) 0.048(2) 0.0028(12) 0.0019(13) 0.0021(9)
P2 0.0416(13) 0.0311(9) 0.054(2) -0.0005(12) -0.0023(13) -0.0002(9)
Cl1 0.0575(15) 0.0422(10) 0.053(2) 0.0037(12) -0.0143(14) -0.0007(11)
Cl2 0.0702(18) 0.0357(9) 0.068(3) -0.0137(13) -0.0093(15) -0.0026(11)
N1 0.073(7) 0.046(4) 0.049(8) -0.005(4) 0.007(5) -0.005(4)
N2 0.058(6) 0.044(4) 0.056(8) -0.011(5) -0.004(5) -0.002(4)
C1 0.043(5) 0.043(4) 0.036(8) 0.005(5) -0.003(5) 0.005(4)
C2 0.036(5) 0.049(5) 0.034(8) 0.002(5) 0.001(5) 0.007(4)
C3 0.029(5) 0.039(4) 0.047(8) 0.003(4) -0.001(5) -0.007(3)
C4 0.042(6) 0.036(4) 0.049(9) 0.002(5) -0.013(5) -0.004(4)
C5 0.032(5) 0.026(3) 0.040(10) 0.001(4) -0.004(4) 0.000(3)
C6 0.047(6) 0.027(3) 0.056(9) 0.010(4) 0.006(5) 0.006(4)
C7 0.045(5) 0.029(3) 0.044(8) -0.002(4) 0.005(5) 0.008(4)
C8 0.042(5) 0.030(3) 0.040(8) 0.007(4) -0.009(5) 0.003(4)
C9 0.041(5) 0.025(3) 0.059(9) -0.005(4) 0.013(5) 0.004(3)
C10 0.056(7) 0.029(4) 0.054(9) 0.003(4) 0.013(6) -0.005(4)
C11 0.041(5) 0.037(4) 0.084(11) 0.001(5) -0.021(6) -0.002(4)
C12 0.047(6) 0.033(4) 0.081(11) -0.001(5) 0.022(6) -0.007(4)
C13 0.052(6) 0.041(4) 0.066(11) 0.013(6) 0.012(6) 0.005(4)
C14 0.034(5) 0.038(4) 0.075(10) 0.007(5) -0.007(5) 0.004(4)
C15 0.041(6) 0.059(5) 0.052(9) -0.003(6) -0.002(5) 0.008(5)
C16 0.042(5) 0.054(5) 0.042(9) 0.004(6) -0.002(5) -0.009(5)
C17 0.064(8) 0.049(5) 0.097(13) 0.005(7) -0.008(8) -0.018(5)
C18 0.055(8) 0.064(7) 0.20(2) 0.034(10) 0.053(11) 0.010(6)
C19 0.049(6) 0.039(4) 0.064(12) -0.004(5) -0.010(6) 0.003(4)
C20 0.059(7) 0.048(5) 0.032(9) -0.005(5) 0.003(5) -0.006(5)
C21 0.048(6) 0.046(5) 0.103(15) 0.004(7) -0.003(7) 0.004(4)
C22 0.070(8) 0.051(5) 0.079(14) -0.015(7) 0.005(8) 0.010(5)
C23 0.057(7) 0.059(6) 0.050(10) -0.002(6) 0.002(6) 0.007(5)
C24 0.066(7) 0.048(5) 0.042(11) -0.009(6) -0.010(6) 0.000(5)
C25 0.046(5) 0.027(3) 0.049(11) -0.004(4) 0.013(5) 0.009(3)
C26 0.055(7) 0.045(5) 0.089(15) -0.017(6) 0.013(7) -0.013(5)
C27 0.053(7) 0.074(7) 0.079(14) -0.027(8) 0.014(7) -0.023(6)
C28 0.053(7) 0.083(8) 0.059(11) -0.006(7) 0.009(6) -0.002(6)
C29 0.049(6) 0.065(6) 0.021(9) 0.001(6) -0.004(5) 0.002(5)
C30 0.037(5) 0.037(4) 0.075(13) 0.004(6) 0.017(6) 0.005(4)
C31 0.040(5) 0.025(3) 0.071(10) 0.001(4) 0.010(6) 0.006(3)
C32 0.046(6) 0.032(4) 0.050(9) 0.002(4) 0.016(5) -0.004(4)
C33 0.057(6) 0.030(4) 0.049(9) -0.004(5) 0.003(6) 0.002(4)
C34 0.080(8) 0.037(4) 0.042(10) 0.004(5) 0.008(6) -0.008(5)
C35 0.077(8) 0.037(4) 0.058(11) 0.007(5) 0.012(7) -0.011(5)
C36 0.074(9) 0.038(5) 0.094(13) 0.011(6) 0.026(8) 0.003(5)
C37 0.050(7) 0.039(5) 0.099(13) 0.000(6) 0.017(7) 0.007(4)
C38 0.069(8) 0.042(5) 0.060(10) 0.011(6) -0.008(7) 0.009(5)
C39 0.111(12) 0.049(5) 0.054(12) 0.009(6) 0.013(8) 0.033(7)
C40 0.097(11) 0.048(6) 0.092(15) 0.012(8) 0.012(9) 0.015(6)
C41 0.078(9) 0.061(6) 0.072(12) -0.008(7) 0.012(7) 0.004(6)
C42 0.071(8) 0.058(6) 0.057(11) 0.018(7) 0.014(7) 0.007(6)
C43 0.055(7) 0.057(5) 0.039(10) 0.002(5) 0.009(6) 0.012(5)
C44 0.066(8) 0.092(9) 0.052(11) 0.009(7) 0.007(6) 0.039(7)
C45 0.093(11) 0.106(10) 0.070(14) 0.030(9) 0.002(9) 0.053(9)
C46 0.090(11) 0.116(12) 0.080(15) 0.014(11) 0.027(10) 0.043(10)
C47 0.063(9) 0.167(18) 0.070(14) -0.008(12) 0.030(9) 0.010(10)
C48 0.056(7) 0.089(8) 0.048(11) 0.007(7) 0.015(7) 0.009(6)
C49 0.070(8) 0.095(9) 0.028(10) 0.009(7) 0.015(6) -0.013(7)
C50 0.082(10) 0.099(9) 0.061(13) -0.009(9) 0.034(8) -0.012(8)
C51 0.106(11) 0.067(6) 0.036(10) -0.014(7) 0.000(8) -0.013(7)
C52 0.094(10) 0.040(4) 0.073(12) 0.010(6) 0.021(8) -0.006(5)
C53 0.053(6) 0.032(4) 0.062(11) 0.001(5) -0.017(6) 0.004(4)
C54 0.055(6) 0.032(4) 0.067(12) -0.001(5) -0.027(6) 0.000(4)
C55 0.057(6) 0.033(4) 0.059(10) -0.002(5) -0.003(6) 0.001(4)
C56 0.041(6) 0.038(4) 0.075(12) -0.009(5) -0.008(6) -0.006(4)
C57 0.045(6) 0.031(4) 0.050(10) -0.007(5) -0.001(6) 0.002(4)
C58 0.038(5) 0.038(4) 0.051(10) -0.003(5) -0.010(5) -0.004(4)
C59 0.060(7) 0.036(4) 0.054(11) 0.007(5) -0.017(6) -0.009(4)
C60 0.049(6) 0.055(5) 0.063(10) 0.003(6) -0.007(6) -0.006(5)
C61 0.097(11) 0.063(6) 0.060(12) -0.003(7) -0.032(8) -0.010(7)
C62 0.052(6) 0.046(5) 0.080(11) -0.010(6) 0.012(6) 0.003(5)
Cl5 0.128(4) 0.107(3) 0.109(5) -0.008(3) -0.015(3) 0.004(3)
C64 0.20(3) 0.112(13) 0.086(19) 0.009(12) -0.019(15) 0.067(15)
Cl4 0.189(7) 0.124(4) 0.136(7) 0.011(4) 0.045(5) -0.013(4)
C66 0.144(19) 0.073(9) 0.16(2) 0.008(11) 0.025(16) 0.023(11)
Cl6 0.105(3) 0.077(2) 0.152(5) 0.001(3) -0.009(3) 0.013(2)
Cl3 0.122(4) 0.122(3) 0.133(5) 0.009(4) -0.022(4) -0.017(3)

loop_
_atom_type_symbol
_atom_type_description
_atom_type_scat_dispersion_real
_atom_type_scat_dispersion_imag
_atom_type_scat_source
C C 0.0033 0.0016 'International Tables Vol C Tables 4.2.6.8 and 6.1.1.4'
H H 0.0000 0.0000 'International Tables Vol C Tables 4.2.6.8 and 6.1.1.4'
N N 0.0061 0.0033 'International Tables Vol C Tables 4.2.6.8 and 6.1.1.4'
P P 0.1023 0.0942 'International Tables Vol C Tables 4.2.6.8 and 6.1.1.4'
Cl Cl 0.1484 0.1585 'International Tables Vol C Tables 4.2.6.8 and 6.1.1.4'
Pd Pd -0.9988 1.0072 'International Tables Vol C Tables 4.2.6.8 and 6.1.1.4'

loop_
_geom_angle_atom_site_label_1
_geom_angle_atom_site_label_2
_geom_angle_atom_site_label_3
_geom_angle
_geom_angle_site_symmetry_1
C43 Pd1 N1 81.8(5) .
C43 Pd1 P1 97.3(4) .
N1 Pd1 P1 173.7(3) .
C43 Pd1 Cl1 168.5(4) .
N1 Pd1 Cl1 93.1(3) .
P1 Pd1 Cl1 88.87(11) .
C53 Pd2 N2 81.4(5) .
C53 Pd2 P2 95.3(4) .
N2 Pd2 P2 172.7(3) .
C53 Pd2 Cl2 173.0(4) .
N2 Pd2 Cl2 93.7(3) .
P2 Pd2 Cl2 90.11(11) .
C1 P1 C6 88.5(5) .
C1 P1 C4 89.2(5) .
C6 P1 C4 97.8(5) .
C1 P1 Pd1 120.5(4) .
C6 P1 Pd1 127.5(3) .
C4 P1 Pd1 122.8(4) .
C11 P2 C14 89.0(5) .
C11 P2 C9 88.1(5) .
C14 P2 C9 99.1(5) .
C11 P2 Pd2 121.1(5) .
C14 P2 Pd2 123.9(3) .
C9 P2 Pd2 125.4(3) .
C52 N1 C51 108.2(11) .
C52 N1 C49 109.3(10) .
C51 N1 C49 115.3(11) .
C52 N1 Pd1 113.0(8) .
C51 N1 Pd1 107.0(7) .
C49 N1 Pd1 104.2(8) .
C62 N2 C59 109.1(8) .
C62 N2 C61 110.8(11) .
C59 N2 C61 109.8(9) .
C62 N2 Pd2 107.2(8) .
C59 N2 Pd2 105.2(7) .
C61 N2 Pd2 114.3(7) .
C2 C1 P1 96.0(6) .
C15 C2 C5 115.6(10) .
C15 C2 C1 112.4(8) .
C5 C2 C1 102.2(8) .
C15 C2 C3 114.8(8) .
C5 C2 C3 106.8(7) .
C1 C2 C3 103.7(9) .
C4 C3 C16 127.5(9) .
C4 C3 C2 111.1(8) .
C16 C3 C2 121.3(9) .
C3 C4 C19 127.8(9) .
C3 C4 P1 108.2(7) .
C19 C4 P1 124.0(9) .
C6 C5 C25 125.8(10) .
C6 C5 C2 110.8(11) .
C25 C5 C2 123.3(9) .
C5 C6 C7 122.6(12) .
C5 C6 P1 107.5(8) .
C7 C6 P1 129.9(9) .
C8 C7 C6 123.5(11) .
C7 C8 C9 124.0(11) .
C10 C9 C8 126.2(10) .
C10 C9 P2 105.6(8) .
C8 C9 P2 128.1(7) .
C9 C10 C12 112.5(10) .
C9 C10 C31 123.3(10) .
C12 C10 C31 124.2(9) .
C12 C11 P2 95.7(8) .
C10 C12 C11 103.4(9) .
C10 C12 C17 117.1(9) .
C11 C12 C17 109.8(11) .
C10 C12 C13 108.6(10) .
C11 C12 C13 101.4(9) .
C17 C12 C13 114.8(9) .
C14 C13 C18 127.4(10) .
C14 C13 C12 112.9(9) .
C18 C13 C12 119.6(9) .
C13 C14 C37 126.1(11) .
C13 C14 P2 106.6(7) .
C37 C14 P2 127.2(8) .
C24 C19 C20 120.4(10) .
C24 C19 C4 120.7(10) .
C20 C19 C4 118.9(13) .
C21 C20 C19 117.9(13) .
C20 C21 C22 123.6(12) .
C23 C22 C21 116.9(11) .
C22 C23 C24 121.4(14) .
C19 C24 C23 119.7(11) .
C26 C25 C30 113.4(13) .
C26 C25 C5 122.2(11) .
C30 C25 C5 124.4(10) .
C27 C26 C25 123.3(12) .
C28 C27 C26 118.7(13) .
C27 C28 C29 121.7(16) .
C30 C29 C28 118.5(12) .
C29 C30 C25 124.3(11) .
C36 C31 C32 117.9(10) .
C36 C31 C10 121.3(10) .
C32 C31 C10 120.6(10) .
C33 C32 C31 120.0(10) .
C32 C33 C34 120.1(10) .
C35 C34 C33 121.0(11) .
C34 C35 C36 118.9(12) .
C31 C36 C35 122.1(11) .
C42 C37 C38 119.4(10) .
C42 C37 C14 123.5(12) .
C38 C37 C14 117.0(13) .
C39 C38 C37 117.9(13) .
C40 C39 C38 121.7(13) .
C39 C40 C41 121.9(12) .
C40 C41 C42 117.7(14) .
C37 C42 C41 121.3(12) .
C44 C43 C48 118.4(11) .
C44 C43 Pd1 128.8(9) .
C48 C43 Pd1 112.2(9) .
C45 C44 C43 121.0(14) .
C44 C45 C46 121.8(14) .
C45 C46 C47 118.0(14) .
C48 C47 C46 119.7(15) .
C47 C48 C49 122.9(14) .
C47 C48 C43 121.0(14) .
C49 C48 C43 116.0(11) .
C48 C49 N1 108.5(11) .
C48 C49 C50 112.6(12) .
N1 C49 C50 112.7(12) .
C54 C53 C58 119.3(9) .
C54 C53 Pd2 129.0(7) .
C58 C53 Pd2 111.5(10) .
C53 C54 C55 120.1(11) .
C54 C55 C56 120.4(13) .
C57 C56 C55 119.6(10) .
C58 C57 C56 118.3(10) .
C57 C58 C53 122.3(11) .
C57 C58 C59 119.7(10) .
C53 C58 C59 118.0(9) .
N2 C59 C58 107.0(8) .
N2 C59 C60 112.4(9) .
C58 C59 C60 110.9(10) .
Cl6 C64 Cl5 111.9(12) 4_746
Cl3 C66 Cl4 117.6(14) 4_746

loop_
_geom_bond_atom_site_label_1
_geom_bond_atom_site_label_2
_geom_bond_distance
_geom_bond_site_symmetry_2
Pd1 C43 1.992(11) .
Pd1 N1 2.140(10) .
Pd1 P1 2.233(3) .
Pd1 Cl1 2.388(3) .
Pd2 C53 2.025(11) .
Pd2 N2 2.143(10) .
Pd2 P2 2.221(3) .
Pd2 Cl2 2.399(3) .
P1 C1 1.820(10) .
P1 C6 1.824(13) .
P1 C4 1.845(9) .
P2 C11 1.816(10) .
P2 C14 1.840(12) .
P2 C9 1.841(12) .
N1 C52 1.470(14) .
N1 C51 1.498(17) .
N1 C49 1.504(18) .
N2 C62 1.457(14) .
N2 C59 1.480(13) .
N2 C61 1.513(18) .
C1 C2 1.546(16) .
C2 C15 1.531(15) .
C2 C5 1.538(15) .
C2 C3 1.558(13) .
C3 C4 1.354(16) .
C3 C16 1.480(13) .
C4 C19 1.509(15) .
C5 C6 1.396(15) .
C5 C25 1.452(17) .
C6 C7 1.459(15) .
C7 C8 1.347(15) .
C8 C9 1.453(14) .
C9 C10 1.381(13) .
C10 C12 1.498(18) .
C10 C31 1.505(16) .
C11 C12 1.52(2) .
C12 C17 1.541(14) .
C12 C13 1.555(13) .
C13 C14 1.326(14) .
C13 C18 1.503(19) .
C14 C37 1.469(13) .
C19 C24 1.374(18) .
C19 C20 1.401(15) .
C20 C21 1.374(17) .
C21 C22 1.39(2) .
C22 C23 1.386(17) .
C23 C24 1.397(16) .
C25 C26 1.400(15) .
C25 C30 1.434(15) .
C26 C27 1.39(2) .
C27 C28 1.364(19) .
C28 C29 1.378(17) .
C29 C30 1.344(17) .
C31 C36 1.354(18) .
C31 C32 1.416(13) .
C32 C33 1.369(15) .
C33 C34 1.388(17) .
C34 C35 1.339(17) .
C35 C36 1.407(18) .
C37 C42 1.38(2) .
C37 C38 1.441(19) .
C38 C39 1.400(14) .
C39 C40 1.35(2) .
C40 C41 1.40(2) .
C41 C42 1.413(16) .
C43 C44 1.374(18) .
C43 C48 1.450(18) .
C44 C45 1.359(18) .
C45 C46 1.41(2) .
C46 C47 1.43(3) .
C47 C48 1.35(2) .
C48 C49 1.443(19) .
C49 C50 1.627(18) .
C53 C54 1.374(19) .
C53 C58 1.396(15) .
C54 C55 1.389(13) .
C55 C56 1.417(16) .
C56 C57 1.396(18) .
C57 C58 1.389(13) .
C58 C59 1.522(18) .
C59 C60 1.565(16) .
Cl5 C64 1.79(3) .
C64 Cl6 1.70(2) 4_746
Cl4 C66 1.71(2) .
C66 Cl3 1.679(19) 4_746
Cl6 C64 1.70(2) 4_756
Cl3 C66 1.680(19) 4_756
